data_7218308
loop_
_publ_author_name
'Lo, Yang-Chih'
'Hsu, Wayne'
'He, Hsiu-Yi'
'Hyde, Stephen T.'
'Proserpio, Davide M.'
'Chen, Jhy-Der'

_publ_section_title
;
 Structural directing roles of isomeric phenylenediacetate ligands in the
 formation of coordination networks based on flexible
 N,N&#x2032;-di(3-pyridyl)suberoamide
;
_journal_issue 1
_journal_name_full CrystEngComm
_journal_page_first 90
_journal_paper_doi 10.1039/C4CE01752H
_journal_volume 17
_journal_year 2015
_chemical_formula_sum 'C28 H34 Cu N4 O8'
_chemical_formula_weight 618.13
_chemical_name_systematic
; 
 ? 
;
_space_group_IT_number 53
_symmetry_cell_setting orthorhombic
_symmetry_space_group_name_Hall '-P 2ac 2'
_symmetry_space_group_name_H-M 'P m n a'
_atom_sites_solution_hydrogens geom
_atom_sites_solution_primary direct
_atom_sites_solution_secondary difmap
_audit_creation_method SHELXL-97
_cell_angle_alpha 90.00
_cell_angle_beta 90.00
_cell_angle_gamma 90.00
_cell_formula_units_Z 4
_cell_length_a 15.8723(8)
_cell_length_b 12.1103(6)
_cell_length_c 14.8539(7)
_cell_measurement_reflns_used 4496
_cell_measurement_temperature 296(2)
_cell_measurement_theta_max 24.74
_cell_measurement_theta_min 2.52
_cell_volume 2855.2(2)
_computing_cell_refinement 'Bruker SAINT'
_computing_data_collection 'Bruker APEX2'
_computing_data_reduction 'Bruker SAINT'
_computing_molecular_graphics 'Bruker SHELXTL'
_computing_publication_material 'Bruker SHELXTL'
_computing_structure_refinement 'SHELXL-97 (Sheldrick, 1997)'
_computing_structure_solution 'SHELXS-97 (Sheldrick, 1990)'
_diffrn_ambient_temperature 296(2)
_diffrn_measured_fraction_theta_full 1.000
_diffrn_measured_fraction_theta_max 1.000
_diffrn_measurement_device_type 'Bruker APEX-II CCD'
_diffrn_measurement_method '\f and \w scans'
_diffrn_radiation_monochromator graphite
_diffrn_radiation_source 'fine-focus sealed tube'
_diffrn_radiation_type MoK\a
_diffrn_radiation_wavelength 0.71073
_diffrn_reflns_av_R_equivalents 0.1033
_diffrn_reflns_av_sigmaI/netI 0.0703
_diffrn_reflns_limit_h_max 19
_diffrn_reflns_limit_h_min -19
_diffrn_reflns_limit_k_max 14
_diffrn_reflns_limit_k_min -14
_diffrn_reflns_limit_l_max 12
_diffrn_reflns_limit_l_min -18
_diffrn_reflns_number 22135
_diffrn_reflns_theta_full 26.00
_diffrn_reflns_theta_max 26.00
_diffrn_reflns_theta_min 1.88
_diffrn_standards_number 0
_exptl_absorpt_coefficient_mu 0.821
_exptl_absorpt_correction_T_max 0.9601
_exptl_absorpt_correction_T_min 0.7907
_exptl_absorpt_correction_type multi-scan
_exptl_absorpt_process_details 'sadabs v2008/1(bruker axs, 2008)'
_exptl_crystal_colour blue
_exptl_crystal_density_diffrn 1.438
_exptl_crystal_density_method 'not measured'
_exptl_crystal_description plate
_exptl_crystal_F_000 1292
_exptl_crystal_size_max 0.30
_exptl_crystal_size_mid 0.20
_exptl_crystal_size_min 0.05
_refine_diff_density_max 1.450
_refine_diff_density_min -2.026
_refine_diff_density_rms 0.133
_refine_ls_extinction_method none
_refine_ls_goodness_of_fit_ref 1.053
_refine_ls_hydrogen_treatment constr
_refine_ls_matrix_type full
_refine_ls_number_parameters 206
_refine_ls_number_reflns 2924
_refine_ls_number_restraints 0
_refine_ls_restrained_S_all 1.053
_refine_ls_R_factor_all 0.1229
_refine_ls_R_factor_gt 0.0750
_refine_ls_shift/su_max 0.001
_refine_ls_shift/su_mean 0.000
_refine_ls_structure_factor_coef Fsqd
_refine_ls_weighting_details 'calc w=1/[\s^2^(Fo^2^)+(0.1126P)^2^+5.7921P] where P=(Fo^2^+2Fc^2^)/3'
_refine_ls_weighting_scheme calc
_refine_ls_wR_factor_gt 0.1865
_refine_ls_wR_factor_ref 0.2242
_reflns_number_gt 1844
_reflns_number_total 2924
_reflns_threshold_expression >2sigma(I)
_cod_data_source_file c4ce01752h2.cif
_cod_data_source_block 3
_cod_depositor_comments
;
The following automatic conversions were performed:

'_symmetry_cell_setting' value 'Orthorhombic' changed to
'orthorhombic' according to
/usr/data/users/saulius/crontab/automatic-downloads/rss-feeds/RSC/lib/dictionaries/cif_core.dic
dictionary named 'cif_core.dic' version 2.4.2 from 2011-04-26.

Automatic conversion script
Id: cif_fix_values 2827 2014-09-09 07:05:25Z andrius 

 Adding full bibliography for 7218306--7218308.cif.
;
_cod_original_sg_symbol_H-M Pmna
_cod_database_code 7218308

loop_
_symmetry_equiv_pos_as_xyz
'x, y, z'
'-x+1/2, -y, z+1/2'
'-x+1/2, y, -z+1/2'
'x, -y, -z'
'-x, -y, -z'
'x-1/2, y, -z-1/2'
'x-1/2, -y, z-1/2'
'-x, y, z'

loop_
_atom_site_label
_atom_site_type_symbol
_atom_site_fract_x
_atom_site_fract_y
_atom_site_fract_z
_atom_site_U_iso_or_equiv
_atom_site_adp_type
_atom_site_occupancy
_atom_site_symmetry_multiplicity
_atom_site_calc_flag
_atom_site_refinement_flags
Cu Cu 0.5000 0.46051(6) 0.39338(5) 0.0303(2) Uani 1 2 d S
O1 O 0.7223(3) 0.7701(3) 0.3782(4) 0.0762(16) Uani 1 1 d .
O2 O 0.5000 0.6048(3) 0.4546(3) 0.0344(11) Uani 1 2 d S
O3 O 0.5000 0.6952(4) 0.3249(4) 0.0497(14) Uani 1 2 d S
O4 O 0.5000 1.3146(4) 0.3381(4) 0.0415(13) Uani 1 2 d S
O5 O 0.5000 1.3709(4) 0.1958(4) 0.0558(16) Uani 1 2 d S
O6 O 1.0000 0.5870(4) 0.3306(3) 0.0442(13) Uani 1 2 d S
H6C H 1.0000 0.5207 0.3118 0.053 Uiso 1 2 d SR
H6D H 1.0000 0.6301 0.2854 0.053 Uiso 1 2 d SR
O7 O 1.0000 0.681(2) 0.5148(14) 0.381(15) Uani 1 2 d S
H7E H 1.0000 0.6534 0.5674 0.457 Uiso 1 2 d SR
H7F H 1.0000 0.6290 0.4766 0.457 Uiso 1 2 d SR
N1 N 0.6287(3) 0.4559(3) 0.3868(3) 0.0360(10) Uani 1 1 d .
N2 N 0.8162(3) 0.6313(4) 0.3596(3) 0.0517(13) Uani 1 1 d .
H2A H 0.8685 0.6173 0.3498 0.062 Uiso 1 1 calc R
C1 C 0.6764(3) 0.5450(4) 0.3734(3) 0.0390(13) Uani 1 1 d .
H1A H 0.6504 0.6131 0.3658 0.047 Uiso 1 1 calc R
C2 C 0.7638(4) 0.5392(4) 0.3705(4) 0.0440(14) Uani 1 1 d .
C3 C 0.8024(4) 0.4385(5) 0.3807(4) 0.0538(17) Uani 1 1 d .
H3A H 0.8608 0.4322 0.3787 0.065 Uiso 1 1 calc R
C4 C 0.7523(4) 0.3468(5) 0.3940(5) 0.0619(18) Uani 1 1 d .
H4A H 0.7768 0.2774 0.4006 0.074 Uiso 1 1 calc R
C5 C 0.6668(4) 0.3582(5) 0.3973(4) 0.0501(15) Uani 1 1 d .
H5A H 0.6338 0.2959 0.4072 0.060 Uiso 1 1 calc R
C6 C 0.7951(4) 0.7395(5) 0.3623(4) 0.0508(15) Uani 1 1 d .
C7 C 0.8658(4) 0.8180(5) 0.3452(5) 0.0577(17) Uani 1 1 d .
H7A H 0.8747 0.8230 0.2807 0.069 Uiso 1 1 calc R
H7B H 0.9167 0.7878 0.3717 0.069 Uiso 1 1 calc R
C8 C 0.8528(5) 0.9331(5) 0.3816(4) 0.0619(19) Uani 1 1 d .
H8A H 0.8974 0.9802 0.3589 0.074 Uiso 1 1 calc R
H8B H 0.7999 0.9614 0.3586 0.074 Uiso 1 1 calc R
C9 C 0.8516(5) 0.9409(5) 0.4826(5) 0.070(2) Uani 1 1 d .
H9A H 0.9005 0.9028 0.5064 0.083 Uiso 1 1 calc R
H9B H 0.8018 0.9034 0.5050 0.083 Uiso 1 1 calc R
C10 C 0.5000 0.6947(6) 0.4073(5) 0.0369(18) Uani 1 2 d S
C11 C 0.5000 0.8028(6) 0.4592(6) 0.063(3) Uani 1 2 d S
H11A H 0.5489 0.8042 0.4973 0.076 Uiso 1 1 d R
C12 C 0.5000 0.9057(6) 0.4038(5) 0.046(2) Uani 1 2 d S
C13 C 0.5736(5) 0.9543(5) 0.3774(4) 0.0604(18) Uani 1 1 d .
H13A H 0.6246 0.9248 0.3968 0.072 Uiso 1 1 calc R
C14 C 0.5740(5) 1.0462(5) 0.3225(5) 0.072(2) Uani 1 1 d .
H14A H 0.6251 1.0784 0.3065 0.086 Uiso 1 1 calc R
C15 C 0.5000 1.0908(7) 0.2911(6) 0.068(3) Uani 1 2 d S
C16 C 0.5000 1.1792(6) 0.2241(6) 0.050(2) Uani 1 2 d S
H16A H 0.5489 1.1688 0.1870 0.050(16) Uiso 1 1 d R
C17 C 0.5000 1.2995(6) 0.2547(5) 0.0407(18) Uani 1 2 d S

loop_
_atom_site_aniso_label
_atom_site_aniso_U_11
_atom_site_aniso_U_22
_atom_site_aniso_U_33
_atom_site_aniso_U_23
_atom_site_aniso_U_13
_atom_site_aniso_U_12
Cu 0.0345(4) 0.0228(4) 0.0335(4) -0.0005(4) 0.000 0.000
O1 0.049(3) 0.040(2) 0.139(5) -0.006(3) 0.005(3) 0.002(2)
O2 0.041(3) 0.019(2) 0.043(3) 0.003(2) 0.000 0.000
O3 0.079(4) 0.038(3) 0.032(3) -0.003(2) 0.000 0.000
O4 0.058(3) 0.021(2) 0.046(3) -0.006(2) 0.000 0.000
O5 0.085(4) 0.030(3) 0.053(3) 0.011(3) 0.000 0.000
O6 0.051(3) 0.040(3) 0.042(3) 0.001(2) 0.000 0.000
O7 0.42(4) 0.55(4) 0.173(18) 0.03(2) 0.000 0.000
N1 0.038(2) 0.031(2) 0.038(2) -0.0001(19) 0.0060(19) 0.0008(18)
N2 0.037(2) 0.043(3) 0.075(3) -0.002(2) 0.012(2) -0.002(2)
C1 0.035(3) 0.032(3) 0.050(3) 0.003(2) 0.004(2) 0.001(2)
C2 0.041(3) 0.038(3) 0.053(3) -0.002(3) 0.007(2) -0.004(2)
C3 0.035(3) 0.044(3) 0.081(5) 0.006(3) 0.009(3) 0.007(2)
C4 0.051(3) 0.040(3) 0.095(5) 0.012(3) -0.001(4) 0.013(3)
C5 0.049(3) 0.033(3) 0.069(4) 0.010(3) 0.004(3) 0.003(2)
C6 0.055(4) 0.047(3) 0.051(3) -0.002(3) 0.003(3) 0.000(3)
C7 0.062(4) 0.044(3) 0.067(4) -0.007(3) 0.011(3) -0.013(3)
C8 0.068(4) 0.052(4) 0.066(4) 0.000(3) 0.010(3) -0.011(3)
C9 0.090(5) 0.058(4) 0.061(4) -0.002(3) 0.001(4) -0.004(4)
C10 0.032(4) 0.027(4) 0.052(5) 0.007(3) 0.000 0.000
C11 0.123(8) 0.020(4) 0.046(5) 0.004(3) 0.000 0.000
C12 0.080(6) 0.019(4) 0.039(4) -0.002(3) 0.000 0.000
C13 0.071(4) 0.039(3) 0.071(4) -0.007(3) 0.005(3) 0.012(3)
C14 0.096(5) 0.046(4) 0.072(4) -0.005(3) 0.035(4) -0.014(4)
C15 0.134(10) 0.024(4) 0.046(5) -0.005(4) 0.000 0.000
C16 0.050(5) 0.050(5) 0.050(5) 0.000(4) 0.000 0.000
C17 0.053(5) 0.027(4) 0.042(4) -0.003(3) 0.000 0.000

loop_
_atom_type_symbol
_atom_type_description
_atom_type_scat_dispersion_real
_atom_type_scat_dispersion_imag
_atom_type_scat_source
C C 0.0033 0.0016 'International Tables Vol C Tables 4.2.6.8 and 6.1.1.4'
H H 0.0000 0.0000 'International Tables Vol C Tables 4.2.6.8 and 6.1.1.4'
N N 0.0061 0.0033 'International Tables Vol C Tables 4.2.6.8 and 6.1.1.4'
O O 0.0106 0.0060 'International Tables Vol C Tables 4.2.6.8 and 6.1.1.4'
Cu Cu 0.3201 1.2651 'International Tables Vol C Tables 4.2.6.8 and 6.1.1.4'

loop_
_geom_angle_atom_site_label_1
_geom_angle_atom_site_label_2
_geom_angle_atom_site_label_3
_geom_angle
_geom_angle_site_symmetry_1
_geom_angle_site_symmetry_3
O4 Cu O2 177.4(2) 1_545 .
O4 Cu N1 87.42(11) 1_545 8_655
O2 Cu N1 92.65(11) . 8_655
O4 Cu N1 87.42(11) 1_545 .
O2 Cu N1 92.65(11) . .
N1 Cu N1 173.7(2) 8_655 .
O4 Cu O2 95.62(19) 1_545 5_666
O2 Cu O2 81.83(17) . 5_666
N1 Cu O2 92.04(11) 8_655 5_666
N1 Cu O2 92.04(11) . 5_666
C10 O2 Cu 119.7(5) . .
C10 O2 Cu 142.2(4) . 5_666
Cu O2 Cu 98.17(17) . 5_666
C17 O4 Cu 123.4(5) . 1_565
H6C O6 H6D 108.7 . .
H7E O7 H7F 108.5 . .
C1 N1 C5 118.4(5) . .
C1 N1 Cu 123.5(3) . .
C5 N1 Cu 118.0(4) . .
C6 N2 C2 128.4(5) . .
C6 N2 H2A 115.8 . .
C2 N2 H2A 115.8 . .
N1 C1 C2 122.1(5) . .
N1 C1 H1A 119.0 . .
C2 C1 H1A 119.0 . .
C3 C2 C1 119.1(5) . .
C3 C2 N2 117.1(5) . .
C1 C2 N2 123.8(5) . .
C2 C3 C4 118.3(5) . .
C2 C3 H3A 120.9 . .
C4 C3 H3A 120.9 . .
C5 C4 C3 119.7(5) . .
C5 C4 H4A 120.1 . .
C3 C4 H4A 120.1 . .
N1 C5 C4 122.3(5) . .
N1 C5 H5A 118.8 . .
C4 C5 H5A 118.8 . .
O1 C6 N2 121.8(6) . .
O1 C6 C7 122.9(6) . .
N2 C6 C7 115.3(5) . .
C6 C7 C8 115.2(5) . .
C6 C7 H7A 108.5 . .
C8 C7 H7A 108.5 . .
C6 C7 H7B 108.5 . .
C8 C7 H7B 108.5 . .
H7A C7 H7B 107.5 . .
C9 C8 C7 114.7(5) . .
C9 C8 H8A 108.6 . .
C7 C8 H8A 108.6 . .
C9 C8 H8B 108.6 . .
C7 C8 H8B 108.6 . .
H8A C8 H8B 107.6 . .
C8 C9 C9 113.4(7) . 4_576
C8 C9 H9A 108.9 . .
C9 C9 H9A 108.9 4_576 .
C8 C9 H9B 108.9 . .
C9 C9 H9B 108.9 4_576 .
H9A C9 H9B 107.7 . .
O3 C10 O2 123.2(7) . .
O3 C10 C11 120.2(6) . .
O2 C10 C11 116.7(7) . .
C12 C11 C10 116.1(7) . .
C12 C11 H11A 108.1 . .
C10 C11 H11A 108.3 . .
C13 C12 C13 117.6(8) . 8_655
C13 C12 C11 121.2(4) . .
C13 C12 C11 121.2(4) 8_655 .
C12 C13 C14 121.4(7) . .
C12 C13 H13A 119.3 . .
C14 C13 H13A 119.3 . .
C15 C14 C13 120.9(7) . .
C15 C14 H14A 119.5 . .
C13 C14 H14A 119.5 . .
C14 C15 C14 117.5(8) . 8_655
C14 C15 C16 121.2(4) . .
C14 C15 C16 121.2(4) 8_655 .
C15 C16 C17 119.7(7) . .
C15 C16 H16A 107.2 . .
C17 C16 H16A 107.2 . .
O5 C17 O4 126.9(7) . .
O5 C17 C16 117.3(7) . .
O4 C17 C16 115.8(7) . .

loop_
_geom_bond_atom_site_label_1
_geom_bond_atom_site_label_2
_geom_bond_distance
_geom_bond_site_symmetry_2
Cu O4 1.949(5) 1_545
Cu O2 1.970(4) .
Cu N1 2.046(4) 8_655
Cu N1 2.046(4) .
Cu O2 2.393(5) 5_666
O1 C6 1.237(7) .
O2 C10 1.295(8) .
O2 Cu 2.393(5) 5_666
O3 C10 1.224(9) .
O4 C17 1.252(9) .
O4 Cu 1.949(5) 1_565
O5 C17 1.230(9) .
O6 H6C 0.8500 .
O6 H6D 0.8501 .
O7 H7E 0.8500 .
O7 H7F 0.8500 .
N1 C1 1.334(6) .
N1 C5 1.337(7) .
N2 C6 1.352(7) .
N2 C2 1.401(7) .
N2 H2A 0.8600 .
C1 C2 1.389(8) .
C1 H1A 0.9300 .
C2 C3 1.373(7) .
C3 C4 1.379(8) .
C3 H3A 0.9300 .
C4 C5 1.366(8) .
C4 H4A 0.9300 .
C5 H5A 0.9300 .
C6 C7 1.492(8) .
C7 C8 1.509(8) .
C7 H7A 0.9700 .
C7 H7B 0.9700 .
C8 C9 1.503(9) .
C8 H8A 0.9700 .
C8 H8B 0.9700 .
C9 C9 1.523(11) 4_576
C9 H9A 0.9700 .
C9 H9B 0.9700 .
C10 C11 1.520(10) .
C11 C12 1.493(10) .
C11 H11A 0.9601 .
C12 C13 1.366(8) .
C12 C13 1.366(8) 8_655
C13 C14 1.379(9) .
C13 H13A 0.9300 .
C14 C15 1.375(9) .
C14 H14A 0.9300 .
C15 C14 1.375(9) 8_655
C15 C16 1.462(11) .
C16 C17 1.526(10) .
C16 H16A 0.9600 .
